data_7101036
loop_
_publ_author_name
'Craig Rice'
'Georgios Bokolinis'
'Lindsay P. Harding'
'J. Jeffery'
'Neil McLay'
'T. Riis-Johannessen'

_publ_section_title
;
Facile Interconversion of Dinuclear Double Helicates
and Side-by-Side Species: A Reprogrammable Ligand with Potential Sensor
Applications.
;
_journal_name_full 'Chemical Communications'
_journal_paper_doi 10.1039/b600597g
_journal_year 2006
_chemical_formula_sum 'C70 H84 Ba2 Cl6 Cu2 N12 O38 S2'
_chemical_formula_weight 2380.07
_space_group_IT_number 2
_symmetry_cell_setting triclinic
_symmetry_space_group_name_Hall '-P 1'
_symmetry_space_group_name_H-M 'P -1'
_cell_angle_alpha 86.496(2)
_cell_angle_beta 88.891(2)
_cell_angle_gamma 66.515(2)
_cell_formula_units_Z 1
_cell_length_a 11.5874(7)
_cell_length_b 12.9425(8)
_cell_length_c 16.1980(10)
_cell_measurement_temperature 100(2)
_cell_volume 2223.8(2)
_diffrn_ambient_temperature 100(2)
_exptl_crystal_density_diffrn 1.777
_cod_database_code 7101036

loop_
_symmetry_equiv_pos_as_xyz
'x, y, z'
'-x, -y, -z'

loop_
_atom_site_label
_atom_site_type_symbol
_atom_site_fract_x
_atom_site_fract_y
_atom_site_fract_z
_atom_site_U_iso_or_equiv
_atom_site_adp_type
_atom_site_occupancy
_atom_site_symmetry_multiplicity
_atom_site_calc_flag
_atom_site_refinement_flags
_atom_site_disorder_assembly
_atom_site_disorder_group
Cu1 Cu -0.10384(6) 0.73215(5) 0.82085(3) 0.03245(16) Uani 1 1 d . . .
Ba1 Ba 0.48395(2) 0.41793(2) 0.697399(16) 0.03753(10) Uani 1 1 d . . .
N11 N -0.0166(3) 0.8414(3) 0.7820(2) 0.0362(8) Uani 1 1 d . . .
C12 C 0.0434(4) 0.8662(4) 0.8424(3) 0.0348(10) Uani 1 1 d . . .
C13 C 0.1117(4) 0.9323(4) 0.8271(3) 0.0401(10) Uani 1 1 d . . .
H1 H 0.1523 0.9487 0.8702 0.048 Uiso 1 1 calc R . .
C14 C 0.1189(4) 0.9733(4) 0.7476(3) 0.0434(12) Uani 1 1 d . . .
H2 H 0.1639 1.0181 0.7364 0.052 Uiso 1 1 calc R . .
C15 C 0.0579(5) 0.9470(4) 0.6845(3) 0.0415(11) Uani 1 1 d . . .
H3 H 0.0627 0.9725 0.6301 0.050 Uiso 1 1 calc R . .
C16 C -0.0101(4) 0.8819(4) 0.7041(3) 0.0391(10) Uani 1 1 d . . .
H4 H -0.0528 0.8656 0.6622 0.047 Uiso 1 1 calc R . .
N21 N -0.0303(3) 0.7449(3) 0.9318(2) 0.0294(7) Uani 1 1 d . . .
C22 C -0.0262(4) 0.7028(4) 1.0087(2) 0.0312(9) Uani 1 1 d . . .
S23 S 0.05933(12) 0.74507(11) 1.07553(7) 0.0419(3) Uani 1 1 d . . .
C24 C 0.0886(5) 0.8248(4) 0.9968(3) 0.0418(11) Uani 1 1 d . . .
H5 H 0.1347 0.8687 1.0021 0.050 Uiso 1 1 calc R . .
C25 C 0.0351(4) 0.8152(4) 0.9254(3) 0.0339(9) Uani 1 1 d . . .
N31 N 0.0592(3) 0.4100(3) 0.88089(19) 0.0291(7) Uani 1 1 d . . .
C32 C 0.1167(4) 0.4715(4) 0.8458(2) 0.0294(9) Uani 1 1 d . . .
C33 C 0.2088(4) 0.4941(4) 0.8868(3) 0.0325(9) Uani 1 1 d . . .
C34 C 0.2360(4) 0.4545(4) 0.9687(3) 0.0365(10) Uani 1 1 d . . .
H6 H 0.2946 0.4700 0.9983 0.044 Uiso 1 1 calc R . .
C35 C -0.1747(4) 0.6085(4) 0.9944(2) 0.0348(10) Uani 1 1 d . . .
H7 H -0.1912 0.6354 0.9395 0.042 Uiso 1 1 calc R . .
C36 C -0.0885(4) 0.6310(3) 1.0401(2) 0.0298(9) Uani 1 1 d . . .
N41 N -0.0261(3) 0.6035(3) 0.7425(2) 0.0294(7) Uani 1 1 d . . .
C42 C 0.0797(4) 0.5119(4) 0.7575(2) 0.0292(9) Uani 1 1 d . A .
C43 C 0.1521(4) 0.4507(4) 0.6946(3) 0.0323(9) Uani 1 1 d . . .
C44 C 0.1102(4) 0.4783(4) 0.6134(3) 0.0367(10) Uani 1 1 d . A .
H8 H 0.1555 0.4356 0.5705 0.044 Uiso 1 1 calc R . .
C45 C -0.0005(4) 0.5709(4) 0.5982(3) 0.0384(10) Uani 1 1 d . . .
H9 H -0.0314 0.5918 0.5445 0.046 Uiso 1 1 calc R A .
C46 C -0.0652(4) 0.6328(4) 0.6632(2) 0.0329(9) Uani 1 1 d . A .
H10 H -0.1383 0.6968 0.6520 0.039 Uiso 1 1 calc R . .
O100 O 0.2654(3) 0.5525(3) 0.84195(17) 0.0369(7) Uani 1 1 d . . .
C101 C 0.3346(4) 0.6000(4) 0.8891(3) 0.0362(10) Uani 1 1 d . A .
H11A H 0.4042 0.5403 0.9180 0.043 Uiso 1 1 calc R . .
H12B H 0.2802 0.6483 0.9297 0.043 Uiso 1 1 calc R . .
C102 C 0.3835(4) 0.6679(4) 0.8295(3) 0.0338(9) Uani 1 1 d . . .
H13A H 0.3181 0.7109 0.7897 0.041 Uiso 1 1 calc R A .
H14B H 0.4036 0.7209 0.8600 0.041 Uiso 1 1 calc R . .
O103 O 0.4939(3) 0.5972(2) 0.78622(17) 0.0325(6) Uani 1 1 d . A .
C104 C 0.6066(4) 0.5667(4) 0.8348(3) 0.0347(9) Uani 1 1 d . . .
H15A H 0.6071 0.5146 0.8806 0.042 Uiso 1 1 calc R A .
H16B H 0.6093 0.6335 0.8573 0.042 Uiso 1 1 calc R . .
C105 C 0.7183(4) 0.5129(4) 0.7814(3) 0.0368(10) Uani 1 1 d . A .
H17A H 0.7144 0.5622 0.7331 0.044 Uiso 1 1 calc R . .
H18B H 0.7950 0.4989 0.8118 0.044 Uiso 1 1 calc R . .
O106 O 0.7175(3) 0.4091(3) 0.75703(19) 0.0372(7) Uani 1 1 d . A .
C107 C 0.8248(4) 0.3463(4) 0.7086(3) 0.0418(11) Uani 1 1 d . . .
H19A H 0.9012 0.3431 0.7342 0.050 Uiso 1 1 calc R A .
H20B H 0.8178 0.3822 0.6535 0.050 Uiso 1 1 calc R . .
C108 C 0.8287(4) 0.2301(4) 0.7038(3) 0.0443(12) Uani 1 1 d . A .
H21A H 0.8988 0.1862 0.6697 0.053 Uiso 1 1 calc R . .
H22B H 0.8408 0.1930 0.7588 0.053 Uiso 1 1 calc R . .
O109 O 0.7126(3) 0.2364(3) 0.66895(19) 0.0399(7) Uani 1 1 d . A .
C110 C 0.7133(5) 0.1257(4) 0.6634(3) 0.0458(12) Uani 1 1 d . . .
H23A H 0.7227 0.0887 0.7182 0.055 Uiso 1 1 calc R A .
H24B H 0.7841 0.0807 0.6303 0.055 Uiso 1 1 calc R . .
C111 C 0.5957(5) 0.1339(4) 0.6256(3) 0.0476(12) Uani 1 1 d . A .
H25A H 0.5857 0.1711 0.5708 0.057 Uiso 1 1 calc R . .
H26B H 0.5973 0.0590 0.6206 0.057 Uiso 1 1 calc R . .
O112 O 0.4933(3) 0.1976(3) 0.67732(19) 0.0403(7) Uani 1 1 d . A .
C113 C 0.3768(5) 0.1914(4) 0.6531(3) 0.0495(12) Uani 1 1 d . . .
H27A H 0.3876 0.1132 0.6522 0.059 Uiso 1 1 calc R A .
H28B H 0.3521 0.2268 0.5981 0.059 Uiso 1 1 calc R . .
C114 C 0.2789(5) 0.2504(4) 0.7135(3) 0.0474(12) Uani 1 1 d . A .
H29A H 0.1992 0.2492 0.6978 0.057 Uiso 1 1 calc R . .
H30B H 0.3020 0.2128 0.7680 0.057 Uiso 1 1 calc R . .
O115 O 0.2671(3) 0.3669(3) 0.71511(18) 0.0378(7) Uani 1 1 d . A .
Cl1 Cl 0.60638(11) 0.59266(11) 0.54342(6) 0.0443(3) Uani 1 1 d . . .
O1A O 0.6068(6) 0.4896(5) 0.5731(3) 0.107(2) Uani 1 1 d . A .
O1B O 0.5014(5) 0.6788(7) 0.5766(4) 0.130(3) Uani 1 1 d . A .
O1C O 0.5937(4) 0.6047(3) 0.4568(2) 0.0537(9) Uani 1 1 d . . .
O1D O 0.7194(4) 0.6019(4) 0.5666(2) 0.0589(10) Uani 1 1 d . A .
Cl2 Cl 0.56285(12) 0.25555(11) 0.91699(7) 0.0479(3) Uani 1 1 d . . .
O2A O 0.6824(4) 0.1749(4) 0.8909(3) 0.0604(10) Uani 1 1 d . A .
O2B O 0.4860(10) 0.3099(11) 0.8535(5) 0.056(3) Uani 0.60 1 d PU A 1
O2C O 0.5880(11) 0.3436(8) 0.9589(6) 0.075(3) Uani 0.60 1 d PU A 1
O2D O 0.5069(8) 0.2086(7) 0.9788(6) 0.073(2) Uani 0.60 1 d PU A 1
O2E O 0.512(2) 0.3413(17) 0.8470(12) 0.069(5) Uani 0.40 1 d PU A 2
O2F O 0.5600(16) 0.292(2) 0.9904(9) 0.118(9) Uani 0.40 1 d PU A 2
O2G O 0.4793(10) 0.1913(10) 0.9114(10) 0.081(4) Uani 0.40 1 d PU A 2
Cl3 Cl 0.18703(11) 0.10060(10) 0.51852(7) 0.0425(3) Uani 1 1 d . . .
O3A O 0.1019(4) 0.0557(3) 0.4883(2) 0.0514(9) Uani 1 1 d . . .
O3B O 0.1188(4) 0.1950(4) 0.5644(3) 0.0752(13) Uani 1 1 d . . .
O3C O 0.2466(4) 0.1329(4) 0.4498(3) 0.0660(12) Uani 1 1 d . . .
O3D O 0.2795(4) 0.0140(4) 0.5699(2) 0.0635(11) Uani 1 1 d . . .
N1 N -0.2835(4) 0.7939(3) 0.7886(2) 0.0397(9) Uani 1 1 d . . .
C2 C -0.3744(5) 0.8226(4) 0.7520(3) 0.0430(11) Uani 1 1 d . . .
C3 C -0.4902(6) 0.8580(5) 0.7039(4) 0.0645(16) Uani 1 1 d . . .
H31A H -0.4808 0.8937 0.6520 0.097 Uiso 1 1 calc R . .
H32B H -0.5586 0.9102 0.7340 0.097 Uiso 1 1 calc R . .
H33C H -0.5076 0.7932 0.6939 0.097 Uiso 1 1 calc R . .
N4 N 0.2766(4) 0.6246(4) 0.6518(3) 0.0458(10) Uani 1 1 d . A .
C5 C 0.2420(4) 0.6877(4) 0.5965(3) 0.0401(11) Uani 1 1 d . . .
C6 C 0.1997(5) 0.7664(5) 0.5257(3) 0.0636(17) Uani 1 1 d . A .
H34A H 0.2182 0.8310 0.5339 0.095 Uiso 1 1 calc R . .
H35B H 0.1106 0.7898 0.5187 0.095 Uiso 1 1 calc R . .
H36C H 0.2422 0.7307 0.4771 0.095 Uiso 1 1 calc R . .

loop_
_atom_site_aniso_label
_atom_site_aniso_U_11
_atom_site_aniso_U_22
_atom_site_aniso_U_33
_atom_site_aniso_U_23
_atom_site_aniso_U_13
_atom_site_aniso_U_12
Cu1 0.0333(3) 0.0394(4) 0.0245(3) 0.0024(2) -0.0029(2) -0.0148(3)
Ba1 0.03032(15) 0.03945(17) 0.03910(16) -0.00862(10) -0.00876(10) -0.00869(11)
N11 0.036(2) 0.043(2) 0.0287(19) 0.0036(14) -0.0017(15) -0.0147(16)
C12 0.034(2) 0.034(2) 0.033(2) 0.0047(17) -0.0019(17) -0.0107(18)
C13 0.041(3) 0.041(3) 0.040(3) 0.0041(18) -0.0047(19) -0.019(2)
C14 0.036(2) 0.042(3) 0.049(3) 0.009(2) 0.004(2) -0.015(2)
C15 0.047(3) 0.041(3) 0.032(2) 0.0084(18) 0.0050(19) -0.016(2)
C16 0.044(3) 0.040(3) 0.029(2) 0.0064(17) -0.0002(18) -0.014(2)
N21 0.0290(18) 0.0350(19) 0.0230(17) 0.0016(13) -0.0027(13) -0.0117(14)
C22 0.033(2) 0.035(2) 0.023(2) 0.0022(15) -0.0037(15) -0.0110(17)
S23 0.0523(7) 0.0556(7) 0.0266(5) 0.0040(4) -0.0090(4) -0.0312(6)
C24 0.051(3) 0.051(3) 0.033(2) 0.0052(19) -0.006(2) -0.030(2)
C25 0.032(2) 0.038(2) 0.031(2) 0.0026(16) -0.0011(16) -0.0139(18)
N31 0.0322(18) 0.0339(19) 0.0202(16) 0.0008(12) -0.0005(13) -0.0124(14)
C32 0.028(2) 0.036(2) 0.023(2) 0.0001(15) -0.0003(15) -0.0115(17)
C33 0.035(2) 0.036(2) 0.026(2) 0.0036(16) -0.0039(16) -0.0146(18)
C34 0.036(2) 0.052(3) 0.027(2) 0.0027(18) -0.0113(17) -0.024(2)
C35 0.035(2) 0.047(3) 0.022(2) 0.0050(16) -0.0028(16) -0.0161(19)
C36 0.026(2) 0.033(2) 0.026(2) -0.0011(15) 0.0003(15) -0.0074(16)
N41 0.0282(18) 0.0355(19) 0.0249(17) 0.0022(13) -0.0031(13) -0.0133(14)
C42 0.032(2) 0.038(2) 0.0215(19) 0.0022(15) -0.0027(15) -0.0186(18)
C43 0.030(2) 0.040(2) 0.028(2) 0.0003(16) -0.0023(16) -0.0159(18)
C44 0.033(2) 0.056(3) 0.026(2) -0.0071(18) -0.0022(16) -0.022(2)
C45 0.037(2) 0.057(3) 0.024(2) 0.0013(18) -0.0060(17) -0.022(2)
C46 0.033(2) 0.045(3) 0.025(2) 0.0049(17) -0.0073(16) -0.0200(19)
O100 0.0383(17) 0.0522(19) 0.0282(15) 0.0053(12) -0.0076(12) -0.0272(14)
C101 0.036(2) 0.048(3) 0.027(2) 0.0004(17) -0.0025(17) -0.018(2)
C102 0.029(2) 0.038(2) 0.033(2) -0.0023(17) -0.0037(16) -0.0122(18)
O103 0.0320(15) 0.0387(17) 0.0279(15) -0.0007(11) -0.0044(11) -0.0152(12)
C104 0.037(2) 0.043(3) 0.030(2) 0.0026(17) -0.0092(17) -0.023(2)
C105 0.034(2) 0.045(3) 0.032(2) 0.0056(18) -0.0087(17) -0.0179(19)
O106 0.0301(16) 0.0424(18) 0.0386(17) -0.0027(13) -0.0048(12) -0.0134(13)
C107 0.034(2) 0.051(3) 0.035(2) 0.0013(19) -0.0041(18) -0.012(2)
C108 0.035(2) 0.048(3) 0.040(3) -0.001(2) -0.0079(19) -0.006(2)
O109 0.0336(17) 0.0424(18) 0.0404(17) -0.0032(13) -0.0065(13) -0.0113(13)
C110 0.043(3) 0.038(3) 0.049(3) -0.002(2) -0.002(2) -0.009(2)
C111 0.047(3) 0.044(3) 0.051(3) -0.008(2) 0.008(2) -0.016(2)
O112 0.0367(17) 0.0383(18) 0.0413(18) -0.0052(13) -0.0035(13) -0.0097(13)
C113 0.045(3) 0.043(3) 0.060(3) -0.005(2) -0.006(2) -0.016(2)
C114 0.042(3) 0.051(3) 0.047(3) 0.009(2) -0.003(2) -0.019(2)
O115 0.0337(16) 0.0450(19) 0.0304(16) -0.0073(12) -0.0036(12) -0.0102(13)
Cl1 0.0387(6) 0.0703(8) 0.0298(5) 0.0037(5) -0.0043(4) -0.0286(5)
O1A 0.114(4) 0.141(5) 0.104(4) 0.086(4) -0.071(3) -0.100(4)
O1B 0.059(3) 0.214(8) 0.121(5) -0.098(5) 0.035(3) -0.046(4)
O1C 0.068(2) 0.075(3) 0.0320(18) 0.0051(16) -0.0091(16) -0.045(2)
O1D 0.050(2) 0.096(3) 0.045(2) 0.0061(19) -0.0086(16) -0.045(2)
Cl2 0.0486(7) 0.0527(7) 0.0398(6) 0.0099(5) -0.0070(5) -0.0188(5)
O2A 0.046(2) 0.064(3) 0.066(3) -0.0003(18) -0.0066(18) -0.0166(18)
O2B 0.051(5) 0.081(8) 0.025(4) 0.009(4) -0.008(3) -0.014(4)
O2C 0.094(7) 0.069(5) 0.064(6) -0.014(4) -0.031(5) -0.029(4)
O2D 0.075(5) 0.061(5) 0.072(5) 0.016(4) 0.020(4) -0.021(4)
O2E 0.074(11) 0.051(9) 0.076(9) 0.033(6) 0.010(7) -0.024(6)
O2F 0.079(10) 0.21(3) 0.035(8) -0.043(10) -0.015(7) -0.023(13)
O2G 0.055(6) 0.076(8) 0.123(11) 0.044(7) -0.014(7) -0.044(6)
Cl3 0.0461(6) 0.0451(6) 0.0372(6) 0.0059(4) -0.0069(4) -0.0199(5)
O3A 0.056(2) 0.060(2) 0.044(2) 0.0001(16) -0.0118(16) -0.0293(18)
O3B 0.068(3) 0.080(3) 0.081(3) -0.033(2) -0.002(2) -0.030(2)
O3C 0.062(2) 0.066(3) 0.067(3) 0.024(2) 0.0045(19) -0.027(2)
O3D 0.061(2) 0.072(3) 0.057(2) 0.0267(19) -0.0299(19) -0.029(2)
N1 0.035(2) 0.042(2) 0.042(2) 0.0049(16) -0.0040(17) -0.0170(17)
C2 0.039(3) 0.038(3) 0.051(3) 0.005(2) -0.007(2) -0.015(2)
C3 0.052(3) 0.055(4) 0.085(4) 0.013(3) -0.031(3) -0.021(3)
N4 0.045(2) 0.052(3) 0.040(2) 0.0013(18) -0.0049(17) -0.0189(19)
C5 0.036(2) 0.041(3) 0.040(3) -0.004(2) 0.0027(19) -0.012(2)
C6 0.050(3) 0.068(4) 0.050(3) 0.017(3) 0.001(2) -0.002(3)

loop_
_geom_bond_atom_site_label_1
_geom_bond_atom_site_label_2
_geom_bond_distance
_geom_bond_site_symmetry_2
_geom_bond_publ_flag
Cu1 N1 1.978(4) . ?
Cu1 N21 2.047(3) . ?
Cu1 N41 2.053(4) . ?
Cu1 N11 2.103(4) . ?
Ba1 O2E 2.537(18) . ?
Ba1 O1C 2.743(3) 2_666 ?
Ba1 O1A 2.767(5) . ?
Ba1 O109 2.807(3) . ?
Ba1 O2B 2.810(9) . ?
Ba1 O103 2.845(3) . ?
Ba1 O115 2.846(3) . ?
Ba1 O106 2.847(3) . ?
Ba1 O112 2.849(3) . ?
Ba1 N4 2.860(4) . ?
N11 C12 1.338(6) . ?
N11 C16 1.349(5) . ?
C12 C13 1.387(7) . ?
C12 C25 1.480(6) . ?
C13 C14 1.376(6) . ?
C14 C15 1.386(8) . ?
C15 C16 1.385(7) . ?
N21 C22 1.323(5) . ?
N21 C25 1.396(6) . ?
C22 C36 1.452(6) . ?
C22 S23 1.731(5) . ?
S23 C24 1.705(5) . ?
C24 C25 1.358(7) . ?
N31 C32 1.324(5) . ?
N31 C36 1.352(5) 2_567 ?
C32 C33 1.402(7) . ?
C32 C42 1.502(5) . ?
C33 O100 1.356(5) . ?
C33 C34 1.388(6) . ?
C34 C35 1.382(6) 2_567 ?
C35 C34 1.382(6) 2_567 ?
C35 C36 1.384(7) . ?
C36 N31 1.352(5) 2_567 ?
N41 C42 1.336(5) . ?
N41 C46 1.351(5) . ?
C42 C43 1.380(6) . ?
C43 O115 1.372(5) . ?
C43 C44 1.387(6) . ?
C44 C45 1.376(7) . ?
C45 C46 1.380(6) . ?
O100 C101 1.442(6) . ?
C101 C102 1.515(6) . ?
C102 O103 1.441(5) . ?
O103 C104 1.439(5) . ?
C104 C105 1.490(6) . ?
C105 O106 1.428(6) . ?
O106 C107 1.435(5) . ?
C107 C108 1.492(8) . ?
C108 O109 1.440(6) . ?
O109 C110 1.437(6) . ?
C110 C111 1.467(8) . ?
C111 O112 1.434(6) . ?
O112 C113 1.446(6) . ?
C113 C114 1.478(7) . ?
C114 O115 1.461(6) . ?
Cl1 O1A 1.388(5) . ?
Cl1 O1C 1.406(4) . ?
Cl1 O1B 1.406(5) . ?
Cl1 O1D 1.421(4) . ?
O1C Ba1 2.743(3) 2_666 ?
Cl2 O2F 1.301(15) . ?
Cl2 O2B 1.339(9) . ?
Cl2 O2D 1.416(7) . ?
Cl2 O2A 1.437(4) . ?
Cl2 O2C 1.487(10) . ?
Cl2 O2E 1.489(18) . ?
Cl2 O2G 1.514(12) . ?
Cl3 O3B 1.411(4) . ?
Cl3 O3C 1.426(4) . ?
Cl3 O3D 1.436(4) . ?
Cl3 O3A 1.436(4) . ?
N1 C2 1.133(6) . ?
C2 C3 1.458(7) . ?
N4 C5 1.137(6) . ?
C5 C6 1.441(7) . ?
